data_7242616
loop_
_publ_author_name
'Li, Jing'
'Shi, Yian'

_publ_section_title
;
 Catalytic enantioselective bromohydroxylation of cinnamyl alcohols
;
_journal_issue 22
_journal_name_full 'RSC Advances'
_journal_page_first 13040
_journal_page_last 13046
_journal_paper_doi 10.1039/D1RA02297K
_journal_volume 11
_journal_year 2021
_chemical_absolute_configuration ad
_chemical_formula_sum 'C10 H13 Br O2'
_chemical_formula_weight 245.11
_space_group_crystal_system orthorhombic
_space_group_IT_number 19
_space_group_name_Hall 'P 2ac 2ab'
_space_group_name_H-M_alt 'P 21 21 21'
_atom_sites_solution_hydrogens mixed
_atom_sites_solution_primary dual
_audit_creation_method SHELXL-2014/7
_audit_update_record
;
2019-11-04 deposited with the CCDC.	2021-03-23 downloaded from the CCDC.
;
_cell_angle_alpha 90
_cell_angle_beta 90
_cell_angle_gamma 90
_cell_formula_units_Z 8
_cell_length_a 8.30480(10)
_cell_length_b 9.2603(2)
_cell_length_c 27.0823(7)
_cell_measurement_reflns_used 19942
_cell_measurement_temperature 180.00(10)
_cell_measurement_theta_max 28.4190
_cell_measurement_theta_min 2.3190
_cell_volume 2082.76(7)
_computing_structure_refinement 'SHELXL-2014/7 (Sheldrick, 2014)'
_diffrn_ambient_environment N~2~
_diffrn_ambient_temperature 180.00(10)
_diffrn_detector 'CCD plate'
_diffrn_measured_fraction_theta_full 1.000
_diffrn_measured_fraction_theta_max 1.000
_diffrn_measurement_device 'four-circle diffractometer'
_diffrn_measurement_device_type 'XtaLAB AFC12 (RINC): Kappa single'
_diffrn_radiation_monochromator graphite
_diffrn_radiation_probe x-ray
_diffrn_radiation_type 'Mo K\a'
_diffrn_radiation_wavelength 0.71073
_diffrn_reflns_av_R_equivalents 0.0444
_diffrn_reflns_av_unetI/netI 0.0237
_diffrn_reflns_Laue_measured_fraction_full 1.000
_diffrn_reflns_Laue_measured_fraction_max 1.000
_diffrn_reflns_limit_h_max 10
_diffrn_reflns_limit_h_min -10
_diffrn_reflns_limit_k_max 12
_diffrn_reflns_limit_k_min -12
_diffrn_reflns_limit_l_max 35
_diffrn_reflns_limit_l_min -35
_diffrn_reflns_number 48490
_diffrn_reflns_point_group_measured_fraction_full 1.000
_diffrn_reflns_point_group_measured_fraction_max 1.000
_diffrn_reflns_theta_full 25.242
_diffrn_reflns_theta_max 27.484
_diffrn_reflns_theta_min 2.324
_diffrn_source 'fine-focus sealed X-ray tube'
_diffrn_source_type 'Enhance (Mo) X-ray Source'
_exptl_absorpt_coefficient_mu 3.913
_exptl_absorpt_correction_T_max 1.00000
_exptl_absorpt_correction_T_min 0.75718
_exptl_absorpt_correction_type multi-scan
_exptl_absorpt_process_details
;
CrysAlisPro 1.171.39.29a (Rigaku Oxford Diffraction, 2015)
Empirical absorption correction using spherical harmonics,
 implemented in SCALE3 ABSPACK scaling algorithm.
;
_exptl_crystal_colour colorless
_exptl_crystal_density_diffrn 1.563
_exptl_crystal_description rod-like
_exptl_crystal_F_000 992
_exptl_crystal_size_max 0.42
_exptl_crystal_size_mid 0.08
_exptl_crystal_size_min 0.04
_refine_diff_density_max 0.277
_refine_diff_density_min -0.335
_refine_diff_density_rms 0.051
_refine_ls_abs_structure_details
;
 Flack x determined using 1814 quotients [(I+)-(I-)]/[(I+)+(I-)]
 (Parsons, Flack and Wagner, Acta Cryst. B69 (2013) 249-259).
;
_refine_ls_abs_structure_Flack -0.006(3)
_refine_ls_extinction_method none
_refine_ls_goodness_of_fit_ref 1.013
_refine_ls_hydrogen_treatment mixed
_refine_ls_matrix_type full
_refine_ls_number_parameters 249
_refine_ls_number_reflns 4767
_refine_ls_number_restraints 4
_refine_ls_restrained_S_all 1.013
_refine_ls_R_factor_all 0.0257
_refine_ls_R_factor_gt 0.0229
_refine_ls_shift/su_max 0.001
_refine_ls_shift/su_mean 0.000
_refine_ls_structure_factor_coef Fsqd
_refine_ls_weighting_details 'w=1/[\s^2^(Fo^2^)+(0.0298P)^2^+0.3454P] where P=(Fo^2^+2Fc^2^)/3'
_refine_ls_weighting_scheme calc
_refine_ls_wR_factor_gt 0.0499
_refine_ls_wR_factor_ref 0.0507
_reflns_Friedel_coverage 0.744
_reflns_Friedel_fraction_full 1.000
_reflns_Friedel_fraction_max 1.000
_reflns_number_gt 4521
_reflns_number_total 4767
_reflns_threshold_expression 'I > 2\s(I)'
_cod_data_source_file d1ra02297k2.cif
_cod_data_source_block 3_CCDC1
_cod_database_code 7242616
_shelx_shelxl_version_number 2014/7
_shelx_space_group_comment
;
The symmetry employed for this shelxl refinement is uniquely defined
by the following loop, which should always be used as a source of
symmetry information in preference to the above space-group names.
They are only intended as comments.
;

loop_
_space_group_symop_operation_xyz
'x, y, z'
'-x+1/2, -y, z+1/2'
'-x, y+1/2, -z+1/2'
'x+1/2, -y+1/2, -z'

loop_
_atom_site_label
_atom_site_type_symbol
_atom_site_fract_x
_atom_site_fract_y
_atom_site_fract_z
_atom_site_U_iso_or_equiv
_atom_site_adp_type
_atom_site_occupancy
_atom_site_site_symmetry_order
_atom_site_calc_flag
_atom_site_refinement_flags_posn
_atom_site_refinement_flags_adp
_atom_site_refinement_flags_occupancy
_atom_site_disorder_assembly
_atom_site_disorder_group
Br1 Br -0.06004(3) 0.14505(3) 0.45919(2) 0.02365(8) Uani 1 1 d . . . . .
O1 O 0.1555(2) 0.4480(2) 0.45241(10) 0.0307(5) Uani 1 1 d D . . . .
H1 H 0.064(3) 0.467(4) 0.4579(14) 0.046 Uiso 1 1 d D U . . .
O2 O 0.2170(3) -0.0656(2) 0.43495(8) 0.0252(5) Uani 1 1 d D . . . .
H2 H 0.269(4) -0.126(3) 0.4215(12) 0.038 Uiso 1 1 d D U . . .
C1 C 0.1735(4) 0.3347(3) 0.41733(12) 0.0277(7) Uani 1 1 d . . . . .
H1A H 0.2767 0.3448 0.4009 0.033 Uiso 1 1 calc R U . . .
H1B H 0.0899 0.3433 0.3925 0.033 Uiso 1 1 calc R U . . .
C2 C 0.1638(3) 0.1867(3) 0.44072(11) 0.0193(6) Uani 1 1 d . . . . .
H2A H 0.2269 0.1899 0.4713 0.023 Uiso 1 1 calc R U . . .
C3 C 0.2352(3) 0.0671(3) 0.40847(11) 0.0219(6) Uani 1 1 d . . . . .
H3A H 0.3510 0.0859 0.4058 0.026 Uiso 1 1 calc R U . . .
C4 C 0.1700(3) 0.0586(3) 0.35662(11) 0.0215(6) Uani 1 1 d . . . . .
C5 C 0.0325(4) -0.0198(3) 0.34495(11) 0.0266(7) Uani 1 1 d . . . . .
H5 H -0.0215 -0.0705 0.3695 0.032 Uiso 1 1 calc R U . . .
C6 C -0.0250(4) -0.0230(4) 0.29674(12) 0.0328(8) Uani 1 1 d . . . . .
H6 H -0.1175 -0.0759 0.2898 0.039 Uiso 1 1 calc R U . . .
C7 C 0.0506(4) 0.0496(4) 0.25901(11) 0.0337(7) Uani 1 1 d . . . . .
C8 C 0.1884(4) 0.1274(4) 0.27071(12) 0.0350(7) Uani 1 1 d . . . . .
H8 H 0.2422 0.1772 0.2459 0.042 Uiso 1 1 calc R U . . .
C9 C 0.2474(4) 0.1326(4) 0.31843(11) 0.0298(7) Uani 1 1 d . . . . .
H9 H 0.3397 0.1859 0.3252 0.036 Uiso 1 1 calc R U . . .
C10 C -0.0108(5) 0.0426(5) 0.20645(13) 0.0494(10) Uani 1 1 d . . . . .
H10A H 0.0569 -0.0203 0.1874 0.074 Uiso 1 1 calc R U . . .
H10B H -0.0094 0.1376 0.1922 0.074 Uiso 1 1 calc R U . . .
H10C H -0.1190 0.0061 0.2063 0.074 Uiso 1 1 calc R U . . .
Br2 Br 0.61797(4) 0.88088(3) 0.39073(2) 0.03303(9) Uani 1 1 d . . . . .
O3 O 0.8608(3) 0.5726(2) 0.47234(8) 0.0284(5) Uani 1 1 d D . . . .
H3 H 0.831(5) 0.586(4) 0.4998(9) 0.043 Uiso 1 1 d D U . . .
O4 O 0.3708(2) 0.6716(2) 0.43867(8) 0.0270(5) Uani 1 1 d D . . . .
H4 H 0.308(4) 0.606(3) 0.4451(13) 0.041 Uiso 1 1 d D U . . .
C11 C 0.8247(3) 0.6911(3) 0.44053(12) 0.0242(6) Uani 1 1 d . . . . .
H11A H 0.8524 0.6653 0.4069 0.029 Uiso 1 1 calc R U . . .
H11B H 0.8902 0.7734 0.4499 0.029 Uiso 1 1 calc R U . . .
C12 C 0.6479(3) 0.7335(3) 0.44269(11) 0.0223(6) Uani 1 1 d . . . . .
H12 H 0.6277 0.7792 0.4747 0.027 Uiso 1 1 calc R U . . .
C13 C 0.5285(3) 0.6104(3) 0.43645(10) 0.0210(6) Uani 1 1 d . . . . .
H13 H 0.5402 0.5474 0.4653 0.025 Uiso 1 1 calc R U . . .
C14 C 0.5546(3) 0.5176(3) 0.39114(11) 0.0199(5) Uani 1 1 d . . . . .
C15 C 0.6551(4) 0.3975(3) 0.39390(12) 0.0268(7) Uani 1 1 d . . . . .
H15 H 0.7015 0.3728 0.4240 0.032 Uiso 1 1 calc R U . . .
C16 C 0.6871(4) 0.3142(3) 0.35253(13) 0.0311(7) Uani 1 1 d . . . . .
H16 H 0.7555 0.2350 0.3551 0.037 Uiso 1 1 calc R U . . .
C17 C 0.6183(4) 0.3478(3) 0.30735(11) 0.0290(6) Uani 1 1 d . . . . .
C18 C 0.5144(4) 0.4644(3) 0.30518(12) 0.0305(7) Uani 1 1 d . . . . .
H18 H 0.4646 0.4865 0.2754 0.037 Uiso 1 1 calc R U . . .
C19 C 0.4826(4) 0.5491(3) 0.34614(12) 0.0276(7) Uani 1 1 d . . . . .
H19 H 0.4128 0.6273 0.3435 0.033 Uiso 1 1 calc R U . . .
C20 C 0.6562(5) 0.2614(4) 0.26147(14) 0.0434(9) Uani 1 1 d . . . . .
H20A H 0.7460 0.3043 0.2446 0.065 Uiso 1 1 calc R U . . .
H20B H 0.5641 0.2609 0.2400 0.065 Uiso 1 1 calc R U . . .
H20C H 0.6826 0.1640 0.2706 0.065 Uiso 1 1 calc R U . . .

loop_
_atom_site_aniso_label
_atom_site_aniso_U_11
_atom_site_aniso_U_22
_atom_site_aniso_U_33
_atom_site_aniso_U_23
_atom_site_aniso_U_13
_atom_site_aniso_U_12
Br1 0.02061(13) 0.02073(14) 0.02961(14) 0.00304(12) 0.00493(12) 0.00319(11)
O1 0.0187(10) 0.0184(10) 0.0550(16) -0.0080(10) 0.0038(10) -0.0009(8)
O2 0.0263(11) 0.0179(10) 0.0315(12) 0.0002(9) 0.0026(9) 0.0078(9)
C1 0.0252(15) 0.0188(15) 0.0392(18) -0.0025(13) 0.0075(13) -0.0012(12)
C2 0.0136(13) 0.0185(14) 0.0258(14) -0.0010(11) -0.0020(11) -0.0002(10)
C3 0.0161(13) 0.0180(13) 0.0317(16) 0.0027(12) 0.0020(12) 0.0004(11)
C4 0.0191(14) 0.0183(13) 0.0271(16) -0.0017(12) 0.0045(12) 0.0030(11)
C5 0.0266(17) 0.0266(15) 0.0268(15) -0.0007(12) 0.0051(13) -0.0029(13)
C6 0.0294(18) 0.0348(18) 0.0343(18) -0.0102(14) -0.0022(14) -0.0034(14)
C7 0.0370(17) 0.0386(18) 0.0255(16) -0.0067(14) 0.0015(15) 0.0133(16)
C8 0.0379(17) 0.0360(19) 0.0310(17) 0.0034(16) 0.0115(14) 0.0046(16)
C9 0.0268(15) 0.0270(16) 0.0357(17) -0.0004(14) 0.0070(13) -0.0029(14)
C10 0.052(2) 0.067(3) 0.0292(19) -0.0079(18) -0.0003(17) 0.017(2)
Br2 0.02274(15) 0.02228(15) 0.0541(2) 0.01495(14) 0.00438(14) -0.00066(12)
O3 0.0275(11) 0.0331(12) 0.0246(12) 0.0032(9) 0.0007(9) 0.0095(10)
O4 0.0179(10) 0.0161(10) 0.0472(13) 0.0028(9) 0.0097(10) 0.0019(8)
C11 0.0185(14) 0.0278(16) 0.0264(15) 0.0007(12) 0.0016(12) 0.0024(12)
C12 0.0219(15) 0.0196(14) 0.0255(15) 0.0016(11) 0.0035(11) 0.0014(11)
C13 0.0176(13) 0.0180(13) 0.0275(14) 0.0046(11) 0.0067(11) 0.0037(11)
C14 0.0160(12) 0.0168(12) 0.0271(14) 0.0023(11) 0.0035(12) 0.0011(11)
C15 0.0264(15) 0.0195(14) 0.0346(17) -0.0006(13) -0.0068(13) 0.0045(11)
C16 0.0233(15) 0.0235(16) 0.047(2) -0.0078(14) -0.0028(14) 0.0053(12)
C17 0.0284(14) 0.0249(15) 0.0339(16) -0.0072(13) 0.0060(13) -0.0073(14)
C18 0.0359(18) 0.0285(17) 0.0271(16) 0.0037(13) -0.0042(14) -0.0021(14)
C19 0.0279(17) 0.0204(14) 0.0344(17) 0.0042(13) 0.0017(13) 0.0052(12)
C20 0.048(2) 0.037(2) 0.045(2) -0.0186(17) 0.0048(17) -0.0052(17)

loop_
_atom_type_symbol
_atom_type_description
_atom_type_scat_dispersion_real
_atom_type_scat_dispersion_imag
_atom_type_scat_source
C C 0.0033 0.0016 'International Tables Vol C Tables 4.2.6.8 and 6.1.1.4'
H H 0.0000 0.0000 'International Tables Vol C Tables 4.2.6.8 and 6.1.1.4'
O O 0.0106 0.0060 'International Tables Vol C Tables 4.2.6.8 and 6.1.1.4'
Br Br -0.2901 2.4595 'International Tables Vol C Tables 4.2.6.8 and 6.1.1.4'

loop_
_geom_angle_atom_site_label_1
_geom_angle_atom_site_label_2
_geom_angle_atom_site_label_3
_geom_angle
_geom_angle_site_symmetry_1
_geom_angle_site_symmetry_3
_geom_angle_publ_flag
C1 O1 H1 113(3) . . ?
C3 O2 H2 109(3) . . ?
O1 C1 C2 112.5(3) . . ?
O1 C1 H1A 109.1 . . ?
C2 C1 H1A 109.1 . . ?
O1 C1 H1B 109.1 . . ?
C2 C1 H1B 109.1 . . ?
H1A C1 H1B 107.8 . . ?
C1 C2 C3 113.3(2) . . ?
C1 C2 Br1 109.58(19) . . ?
C3 C2 Br1 111.75(19) . . ?
C1 C2 H2A 107.3 . . ?
C3 C2 H2A 107.3 . . ?
Br1 C2 H2A 107.3 . . ?
O2 C3 C4 112.6(2) . . ?
O2 C3 C2 107.1(2) . . ?
C4 C3 C2 115.5(2) . . ?
O2 C3 H3A 107.1 . . ?
C4 C3 H3A 107.1 . . ?
C2 C3 H3A 107.1 . . ?
C5 C4 C9 117.8(3) . . ?
C5 C4 C3 122.3(3) . . ?
C9 C4 C3 119.9(3) . . ?
C4 C5 C6 120.5(3) . . ?
C4 C5 H5 119.8 . . ?
C6 C5 H5 119.8 . . ?
C7 C6 C5 122.0(3) . . ?
C7 C6 H6 119.0 . . ?
C5 C6 H6 119.0 . . ?
C6 C7 C8 117.4(3) . . ?
C6 C7 C10 121.6(3) . . ?
C8 C7 C10 121.0(3) . . ?
C9 C8 C7 121.6(3) . . ?
C9 C8 H8 119.2 . . ?
C7 C8 H8 119.2 . . ?
C8 C9 C4 120.8(3) . . ?
C8 C9 H9 119.6 . . ?
C4 C9 H9 119.6 . . ?
C7 C10 H10A 109.5 . . ?
C7 C10 H10B 109.5 . . ?
H10A C10 H10B 109.5 . . ?
C7 C10 H10C 109.5 . . ?
H10A C10 H10C 109.5 . . ?
H10B C10 H10C 109.5 . . ?
C11 O3 H3 112(3) . . ?
C13 O4 H4 107(3) . . ?
O3 C11 C12 112.2(2) . . ?
O3 C11 H11A 109.2 . . ?
C12 C11 H11A 109.2 . . ?
O3 C11 H11B 109.2 . . ?
C12 C11 H11B 109.2 . . ?
H11A C11 H11B 107.9 . . ?
C13 C12 C11 115.6(2) . . ?
C13 C12 Br2 110.9(2) . . ?
C11 C12 Br2 105.8(2) . . ?
C13 C12 H12 108.1 . . ?
C11 C12 H12 108.1 . . ?
Br2 C12 H12 108.1 . . ?
O4 C13 C14 113.0(2) . . ?
O4 C13 C12 107.2(2) . . ?
C14 C13 C12 115.0(2) . . ?
O4 C13 H13 107.1 . . ?
C14 C13 H13 107.1 . . ?
C12 C13 H13 107.1 . . ?
C19 C14 C15 118.2(3) . . ?
C19 C14 C13 122.0(2) . . ?
C15 C14 C13 119.7(3) . . ?
C16 C15 C14 121.1(3) . . ?
C16 C15 H15 119.5 . . ?
C14 C15 H15 119.5 . . ?
C17 C16 C15 120.6(3) . . ?
C17 C16 H16 119.7 . . ?
C15 C16 H16 119.7 . . ?
C18 C17 C16 118.0(3) . . ?
C18 C17 C20 120.6(3) . . ?
C16 C17 C20 121.4(3) . . ?
C17 C18 C19 121.8(3) . . ?
C17 C18 H18 119.1 . . ?
C19 C18 H18 119.1 . . ?
C18 C19 C14 120.1(3) . . ?
C18 C19 H19 119.9 . . ?
C14 C19 H19 119.9 . . ?
C17 C20 H20A 109.5 . . ?
C17 C20 H20B 109.5 . . ?
H20A C20 H20B 109.5 . . ?
C17 C20 H20C 109.5 . . ?
H20A C20 H20C 109.5 . . ?
H20B C20 H20C 109.5 . . ?

loop_
_geom_bond_atom_site_label_1
_geom_bond_atom_site_label_2
_geom_bond_distance
_geom_bond_site_symmetry_2
_geom_bond_publ_flag
Br1 C2 1.963(3) . ?
O1 C1 1.424(4) . ?
O1 H1 0.80(2) . ?
O2 C3 1.431(3) . ?
O2 H2 0.79(2) . ?
C1 C2 1.512(4) . ?
C1 H1A 0.9700 . ?
C1 H1B 0.9700 . ?
C2 C3 1.530(4) . ?
C2 H2A 0.9800 . ?
C3 C4 1.507(4) . ?
C3 H3A 0.9800 . ?
C4 C5 1.390(4) . ?
C4 C9 1.397(4) . ?
C5 C6 1.391(4) . ?
C5 H5 0.9300 . ?
C6 C7 1.375(5) . ?
C6 H6 0.9300 . ?
C7 C8 1.388(5) . ?
C7 C10 1.514(5) . ?
C8 C9 1.383(4) . ?
C8 H8 0.9300 . ?
C9 H9 0.9300 . ?
C10 H10A 0.9600 . ?
C10 H10B 0.9600 . ?
C10 H10C 0.9600 . ?
Br2 C12 1.976(3) . ?
O3 C11 1.427(4) . ?
O3 H3 0.79(2) . ?
O4 C13 1.429(3) . ?
O4 H4 0.82(2) . ?
C11 C12 1.521(4) . ?
C11 H11A 0.9700 . ?
C11 H11B 0.9700 . ?
C12 C13 1.520(4) . ?
C12 H12 0.9800 . ?
C13 C14 1.514(4) . ?
C13 H13 0.9800 . ?
C14 C19 1.389(4) . ?
C14 C15 1.392(4) . ?
C15 C16 1.386(4) . ?
C15 H15 0.9300 . ?
C16 C17 1.386(5) . ?
C16 H16 0.9300 . ?
C17 C18 1.384(4) . ?
C17 C20 1.511(4) . ?
C18 C19 1.384(4) . ?
C18 H18 0.9300 . ?
C19 H19 0.9300 . ?
C20 H20A 0.9600 . ?
C20 H20B 0.9600 . ?
C20 H20C 0.9600 . ?

loop_
_geom_hbond_atom_site_label_D
_geom_hbond_atom_site_label_H
_geom_hbond_atom_site_label_A
_geom_hbond_distance_DH
_geom_hbond_distance_HA
_geom_hbond_distance_DA
_geom_hbond_angle_DHA
_geom_hbond_site_symmetry_A
O1 H1 O3 0.80(2) 1.99(2) 2.759(3) 163(4) 1_455
O2 H2 O4 0.79(2) 2.11(3) 2.750(3) 138(3) 1_545
O3 H3 O2 0.79(2) 2.01(2) 2.781(3) 163(4) 4_556
O4 H4 O1 0.82(2) 1.94(2) 2.760(3) 174(4) .

loop_
_geom_torsion_atom_site_label_1
_geom_torsion_atom_site_label_2
_geom_torsion_atom_site_label_3
_geom_torsion_atom_site_label_4
_geom_torsion
_geom_torsion_site_symmetry_1
_geom_torsion_site_symmetry_2
_geom_torsion_site_symmetry_3
_geom_torsion_site_symmetry_4
_geom_torsion_publ_flag
O1 C1 C2 C3 -161.3(2) . . . . ?
O1 C1 C2 Br1 73.1(3) . . . . ?
C1 C2 C3 O2 -179.7(2) . . . . ?
Br1 C2 C3 O2 -55.3(3) . . . . ?
C1 C2 C3 C4 -53.4(3) . . . . ?
Br1 C2 C3 C4 71.0(3) . . . . ?
O2 C3 C4 C5 36.5(4) . . . . ?
C2 C3 C4 C5 -87.0(3) . . . . ?
O2 C3 C4 C9 -144.2(3) . . . . ?
C2 C3 C4 C9 92.4(3) . . . . ?
C9 C4 C5 C6 -0.3(4) . . . . ?
C3 C4 C5 C6 179.0(3) . . . . ?
C4 C5 C6 C7 0.2(5) . . . . ?
C5 C6 C7 C8 0.0(5) . . . . ?
C5 C6 C7 C10 178.6(3) . . . . ?
C6 C7 C8 C9 -0.3(5) . . . . ?
C10 C7 C8 C9 -178.8(3) . . . . ?
C7 C8 C9 C4 0.2(5) . . . . ?
C5 C4 C9 C8 0.0(5) . . . . ?
C3 C4 C9 C8 -179.3(3) . . . . ?
O3 C11 C12 C13 -50.1(4) . . . . ?
O3 C11 C12 Br2 -173.2(2) . . . . ?
C11 C12 C13 O4 -179.0(2) . . . . ?
Br2 C12 C13 O4 -58.6(2) . . . . ?
C11 C12 C13 C14 -52.4(4) . . . . ?
Br2 C12 C13 C14 68.0(3) . . . . ?
O4 C13 C14 C19 33.7(4) . . . . ?
C12 C13 C14 C19 -89.8(3) . . . . ?
O4 C13 C14 C15 -147.0(3) . . . . ?
C12 C13 C14 C15 89.4(3) . . . . ?
C19 C14 C15 C16 2.2(4) . . . . ?
C13 C14 C15 C16 -177.1(3) . . . . ?
C14 C15 C16 C17 -0.7(5) . . . . ?
C15 C16 C17 C18 -1.4(5) . . . . ?
C15 C16 C17 C20 177.9(3) . . . . ?
C16 C17 C18 C19 2.0(5) . . . . ?
C20 C17 C18 C19 -177.3(3) . . . . ?
C17 C18 C19 C14 -0.5(5) . . . . ?
C15 C14 C19 C18 -1.6(4) . . . . ?
C13 C14 C19 C18 177.6(3) . . . . ?
